data_2229876
loop_
_publ_author_name
'Wang, Chubei'
'Peng, Hao'
'He, Hongwu'

_publ_section_title
;
 2-[(4-Chlorophenyl)(hydroxy)methyl]-5,5-dimethyl-1,3,2-dioxaphosphinan-2-one
;
_journal_coeditor_code WN2424
_journal_issue 4
_journal_name_full 'Acta Crystallographica Section E'
_journal_page_first o926
_journal_paper_doi 10.1107/S1600536811008944
_journal_volume 67
_journal_year 2011
_chemical_formula_iupac 'C12 H16 Cl O4 P'
_chemical_formula_moiety 'C12 H16 Cl O4 P'
_chemical_formula_sum 'C12 H16 Cl O4 P'
_chemical_formula_weight 290.67
_chemical_name_systematic
;
2-[(4-Chlorophenyl)(hydroxy)methyl]-5,5-dimethyl-1,3,2-dioxaphosphinan-2-one
;
_space_group_IT_number 14
_symmetry_cell_setting monoclinic
_symmetry_space_group_name_Hall '-P 2ybc'
_symmetry_space_group_name_H-M 'P 1 21/c 1'
_atom_sites_solution_hydrogens geom
_atom_sites_solution_primary direct
_atom_sites_solution_secondary difmap
_cell_angle_alpha 90.00
_cell_angle_beta 98.6300(10)
_cell_angle_gamma 90.00
_cell_formula_units_Z 4
_cell_length_a 12.8965(11)
_cell_length_b 9.4449(8)
_cell_length_c 11.6425(10)
_cell_measurement_reflns_used 4935
_cell_measurement_temperature 298(2)
_cell_measurement_theta_max 28.19
_cell_measurement_theta_min 2.68
_cell_volume 1402.1(2)
_computing_cell_refinement '<i>SAINT-Plus</i> (Bruker, 2001)'
_computing_data_collection '<i>SMART</i> (Bruker, 2001)'
_computing_data_reduction '<i>SAINT-Plus</i> (Bruker, 2001)'
_computing_molecular_graphics '<i>PLATON</i> (Spek, 2009)'
_computing_publication_material '<i>PLATON</i> (Spek, 2009)'
_computing_structure_refinement 'SHELXL97 (Sheldrick, 2008)'
_computing_structure_solution '<i>SHELXS97</i> (Sheldrick, 2008)'
_diffrn_ambient_temperature 298(2)
_diffrn_measured_fraction_theta_full 0.997
_diffrn_measured_fraction_theta_max 0.997
_diffrn_measurement_device_type 'Bruker SMART APEX CCD area-detector'
_diffrn_measurement_method '\f and \w'
_diffrn_radiation_monochromator graphite
_diffrn_radiation_source 'fine-focus sealed tube'
_diffrn_radiation_type MoK\a
_diffrn_radiation_wavelength 0.71073
_diffrn_reflns_av_R_equivalents 0.0710
_diffrn_reflns_av_sigmaI/netI 0.0481
_diffrn_reflns_limit_h_max 17
_diffrn_reflns_limit_h_min -13
_diffrn_reflns_limit_k_max 12
_diffrn_reflns_limit_k_min -9
_diffrn_reflns_limit_l_max 15
_diffrn_reflns_limit_l_min -15
_diffrn_reflns_number 10123
_diffrn_reflns_theta_full 28.26
_diffrn_reflns_theta_max 28.26
_diffrn_reflns_theta_min 2.68
_exptl_absorpt_coefficient_mu 0.390
_exptl_absorpt_correction_type none
_exptl_crystal_colour colourless
_exptl_crystal_density_diffrn 1.377
_exptl_crystal_density_method 'not measured'
_exptl_crystal_description block
_exptl_crystal_F_000 608
_exptl_crystal_size_max 0.23
_exptl_crystal_size_mid 0.16
_exptl_crystal_size_min 0.12
_refine_diff_density_max 0.715
_refine_diff_density_min -0.279
_refine_ls_extinction_method none
_refine_ls_goodness_of_fit_ref 1.152
_refine_ls_hydrogen_treatment constr
_refine_ls_matrix_type full
_refine_ls_number_parameters 166
_refine_ls_number_reflns 3463
_refine_ls_number_restraints 0
_refine_ls_restrained_S_all 1.152
_refine_ls_R_factor_all 0.0675
_refine_ls_R_factor_gt 0.0620
_refine_ls_shift/su_max 0.000
_refine_ls_shift/su_mean 0.000
_refine_ls_structure_factor_coef Fsqd
_refine_ls_weighting_details 'calc w=1/[\s^2^(Fo^2^)+(0.0581P)^2^+0.7742P] where P=(Fo^2^+2Fc^2^)/3'
_refine_ls_weighting_scheme calc
_refine_ls_wR_factor_gt 0.1503
_refine_ls_wR_factor_ref 0.1538
_reflns_number_gt 3141
_reflns_number_total 3463
_reflns_threshold_expression I>2sigma(I)
_cod_data_source_file wn2424.cif
_cod_data_source_block I
_cod_original_sg_symbol_H-M 'P 21/c'
_cod_database_code 2229876
_cod_database_fobs_code 2229876

loop_
_symmetry_equiv_pos_as_xyz
'x, y, z'
'-x, y+1/2, -z+1/2'
'-x, -y, -z'
'x, -y-1/2, z-1/2'

loop_
_atom_site_type_symbol
_atom_site_label
_atom_site_fract_x
_atom_site_fract_y
_atom_site_fract_z
_atom_site_U_iso_or_equiv
_atom_site_adp_type
_atom_site_calc_flag
_atom_site_refinement_flags
_atom_site_occupancy
_atom_site_disorder_assembly
_atom_site_disorder_group
C C1 0.2944(2) 0.3005(3) 0.5354(2) 0.0543(6) Uani d . 1 . .
H H1A 0.2923 0.3256 0.6150 0.081 Uiso calc R 1 . .
H H1B 0.3596 0.3312 0.5135 0.081 Uiso calc R 1 . .
H H1C 0.2883 0.1996 0.5267 0.081 Uiso calc R 1 . .
C C2 0.2096(3) 0.5330(3) 0.4720(3) 0.0635(8) Uani d . 1 . .
H H2A 0.1547 0.5765 0.4188 0.095 Uiso calc R 1 . .
H H2B 0.2764 0.5659 0.4561 0.095 Uiso calc R 1 . .
H H2C 0.2014 0.5577 0.5501 0.095 Uiso calc R 1 . .
C C3 0.2035(2) 0.3720(2) 0.4576(2) 0.0407(5) Uani d . 1 . .
C C4 0.2059(2) 0.3377(2) 0.3303(2) 0.0430(5) Uani d . 1 . .
H H4A 0.1519 0.3917 0.2823 0.052 Uiso calc R 1 . .
H H4B 0.2733 0.3655 0.3099 0.052 Uiso calc R 1 . .
C C5 0.09896(19) 0.3251(2) 0.4897(2) 0.0429(5) Uani d . 1 . .
H H5A 0.0971 0.3465 0.5708 0.052 Uiso calc R 1 . .
H H5B 0.0428 0.3773 0.4434 0.052 Uiso calc R 1 . .
C C6 0.12155(17) -0.0698(2) 0.36460(19) 0.0359(4) Uani d . 1 . .
H H6 0.0632 -0.1171 0.3939 0.043 Uiso calc R 1 . .
C C7 0.21964(16) -0.09498(19) 0.44979(18) 0.0330(4) Uani d . 1 . .
C C8 0.31652(19) -0.1076(3) 0.4118(2) 0.0432(5) Uani d . 1 . .
H H8 0.3212 -0.0978 0.3333 0.052 Uiso calc R 1 . .
C C9 0.4058(2) -0.1346(3) 0.4902(3) 0.0550(6) Uani d . 1 . .
H H9 0.4705 -0.1435 0.4647 0.066 Uiso calc R 1 . .
C C10 0.3983(2) -0.1482(3) 0.6055(3) 0.0554(7) Uani d . 1 . .
C C11 0.3035(2) -0.1347(3) 0.6457(2) 0.0509(6) Uani d . 1 . .
H H11 0.2996 -0.1430 0.7245 0.061 Uiso calc R 1 . .
C C12 0.21483(19) -0.1088(2) 0.5673(2) 0.0422(5) Uani d . 1 . .
H H12 0.1505 -0.1004 0.5936 0.051 Uiso calc R 1 . .
Cl Cl1 0.51070(8) -0.18286(16) 0.70446(9) 0.1062(4) Uani d . 1 . .
O O1 0.18909(13) 0.18663(16) 0.30702(13) 0.0403(4) Uani d . 1 . .
O O2 0.08252(12) 0.17262(17) 0.46986(13) 0.0402(4) Uani d . 1 . .
O O3 -0.00798(14) 0.1404(2) 0.26116(16) 0.0537(5) Uani d . 1 . .
O O4 0.12788(16) -0.12340(19) 0.25263(15) 0.0526(5) Uani d . 1 . .
H H4 0.0926 -0.1957 0.2418 0.079 Uiso calc R 1 . .
P P1 0.08858(4) 0.11632(6) 0.34372(5) 0.03362(17) Uani d . 1 . .

loop_
_atom_site_aniso_label
_atom_site_aniso_U_11
_atom_site_aniso_U_22
_atom_site_aniso_U_33
_atom_site_aniso_U_12
_atom_site_aniso_U_13
_atom_site_aniso_U_23
C1 0.0489(14) 0.0561(16) 0.0541(14) -0.0019(12) -0.0045(11) 0.0008(12)
C2 0.088(2) 0.0332(12) 0.0674(17) -0.0063(13) 0.0042(16) -0.0104(12)
C3 0.0505(13) 0.0286(10) 0.0416(11) -0.0025(9) 0.0024(10) -0.0031(8)
C4 0.0560(14) 0.0298(10) 0.0439(12) -0.0069(10) 0.0099(10) 0.0024(9)
C5 0.0511(13) 0.0373(11) 0.0411(11) 0.0065(10) 0.0093(10) -0.0078(9)
C6 0.0345(10) 0.0291(9) 0.0438(11) -0.0071(8) 0.0048(8) -0.0022(8)
C7 0.0356(10) 0.0188(8) 0.0442(11) -0.0014(7) 0.0045(8) 0.0004(7)
C8 0.0402(12) 0.0439(12) 0.0463(12) -0.0019(10) 0.0096(10) 0.0011(10)
C9 0.0366(12) 0.0619(17) 0.0668(16) 0.0031(11) 0.0087(11) 0.0032(13)
C10 0.0442(14) 0.0571(16) 0.0606(16) 0.0052(12) -0.0060(11) 0.0079(13)
C11 0.0615(16) 0.0483(14) 0.0421(12) 0.0045(12) 0.0049(11) 0.0084(10)
C12 0.0419(12) 0.0384(12) 0.0476(12) 0.0039(9) 0.0114(10) 0.0043(9)
Cl1 0.0629(6) 0.1541(11) 0.0912(7) 0.0175(6) -0.0221(5) 0.0266(7)
O1 0.0520(9) 0.0310(8) 0.0412(8) -0.0050(7) 0.0175(7) -0.0022(6)
O2 0.0435(9) 0.0373(8) 0.0423(8) 0.0009(7) 0.0150(7) -0.0016(6)
O3 0.0485(10) 0.0528(10) 0.0546(10) 0.0105(8) -0.0089(8) 0.0022(8)
O4 0.0622(12) 0.0444(10) 0.0503(10) -0.0086(8) 0.0054(8) -0.0130(8)
P1 0.0342(3) 0.0304(3) 0.0358(3) 0.0021(2) 0.0039(2) 0.0004(2)

loop_
_atom_type_symbol
_atom_type_description
_atom_type_scat_dispersion_real
_atom_type_scat_dispersion_imag
_atom_type_scat_source
C C 0.0033 0.0016 'International Tables Vol C Tables 4.2.6.8 and 6.1.1.4'
H H 0.0000 0.0000 'International Tables Vol C Tables 4.2.6.8 and 6.1.1.4'
O O 0.0106 0.0060 'International Tables Vol C Tables 4.2.6.8 and 6.1.1.4'
P P 0.1023 0.0942 'International Tables Vol C Tables 4.2.6.8 and 6.1.1.4'
Cl Cl 0.1484 0.1585 'International Tables Vol C Tables 4.2.6.8 and 6.1.1.4'

loop_
_geom_angle_atom_site_label_1
_geom_angle_atom_site_label_2
_geom_angle_atom_site_label_3
_geom_angle_site_symmetry_1
_geom_angle_site_symmetry_3
_geom_angle
_geom_angle_publ_flag
C3 C1 H1A . . 109.5 ?
C3 C1 H1B . . 109.5 ?
H1A C1 H1B . . 109.5 ?
C3 C1 H1C . . 109.5 ?
H1A C1 H1C . . 109.5 ?
H1B C1 H1C . . 109.5 ?
C3 C2 H2A . . 109.5 ?
C3 C2 H2B . . 109.5 ?
H2A C2 H2B . . 109.5 ?
C3 C2 H2C . . 109.5 ?
H2A C2 H2C . . 109.5 ?
H2B C2 H2C . . 109.5 ?
C5 C3 C4 . . 109.08(19) ?
C5 C3 C1 . . 110.8(2) ?
C4 C3 C1 . . 110.9(2) ?
C5 C3 C2 . . 107.2(2) ?
C4 C3 C2 . . 108.0(2) ?
C1 C3 C2 . . 110.6(2) ?
O1 C4 C3 . . 111.34(17) ?
O1 C4 H4A . . 109.4 ?
C3 C4 H4A . . 109.4 ?
O1 C4 H4B . . 109.4 ?
C3 C4 H4B . . 109.4 ?
H4A C4 H4B . . 108.0 ?
O2 C5 C3 . . 111.10(17) ?
O2 C5 H5A . . 109.4 ?
C3 C5 H5A . . 109.4 ?
O2 C5 H5B . . 109.4 ?
C3 C5 H5B . . 109.4 ?
H5A C5 H5B . . 108.0 ?
O4 C6 C7 . . 113.10(18) ?
O4 C6 P1 . . 105.57(15) ?
C7 C6 P1 . . 113.47(14) ?
O4 C6 H6 . . 108.2 ?
C7 C6 H6 . . 108.2 ?
P1 C6 H6 . . 108.2 ?
C12 C7 C8 . . 118.8(2) ?
C12 C7 C6 . . 120.54(19) ?
C8 C7 C6 . . 120.7(2) ?
C9 C8 C7 . . 120.4(2) ?
C9 C8 H8 . . 119.8 ?
C7 C8 H8 . . 119.8 ?
C10 C9 C8 . . 119.4(2) ?
C10 C9 H9 . . 120.3 ?
C8 C9 H9 . . 120.3 ?
C9 C10 C11 . . 121.5(2) ?
C9 C10 Cl1 . . 119.5(2) ?
C11 C10 Cl1 . . 119.0(2) ?
C12 C11 C10 . . 118.9(2) ?
C12 C11 H11 . . 120.6 ?
C10 C11 H11 . . 120.6 ?
C11 C12 C7 . . 121.1(2) ?
C11 C12 H12 . . 119.4 ?
C7 C12 H12 . . 119.4 ?
C4 O1 P1 . . 117.87(14) ?
C5 O2 P1 . . 116.83(14) ?
C6 O4 H4 . . 109.5 ?
O3 P1 O1 . . 114.12(11) ?
O3 P1 O2 . . 113.65(10) ?
O1 P1 O2 . . 105.62(9) ?
O3 P1 C6 . . 113.27(10) ?
O1 P1 C6 . . 105.02(9) ?
O2 P1 C6 . . 104.20(9) ?

loop_
_geom_bond_atom_site_label_1
_geom_bond_atom_site_label_2
_geom_bond_site_symmetry_2
_geom_bond_distance
_geom_bond_publ_flag
C1 C3 . 1.528(3) ?
C1 H1A . 0.9600 ?
C1 H1B . 0.9600 ?
C1 H1C . 0.9600 ?
C2 C3 . 1.530(3) ?
C2 H2A . 0.9600 ?
C2 H2B . 0.9600 ?
C2 H2C . 0.9600 ?
C3 C5 . 1.518(3) ?
C3 C4 . 1.522(3) ?
C4 O1 . 1.463(3) ?
C4 H4A . 0.9700 ?
C4 H4B . 0.9700 ?
C5 O2 . 1.469(3) ?
C5 H5A . 0.9700 ?
C5 H5B . 0.9700 ?
C6 O4 . 1.412(3) ?
C6 C7 . 1.505(3) ?
C6 P1 . 1.816(2) ?
C6 H6 . 0.9800 ?
C7 C12 . 1.385(3) ?
C7 C8 . 1.392(3) ?
C8 C9 . 1.382(3) ?
C8 H8 . 0.9300 ?
C9 C10 . 1.367(4) ?
C9 H9 . 0.9300 ?
C10 C11 . 1.379(4) ?
C10 Cl1 . 1.742(3) ?
C11 C12 . 1.373(3) ?
C11 H11 . 0.9300 ?
C12 H12 . 0.9300 ?
O1 P1 . 1.5716(16) ?
O2 P1 . 1.5748(16) ?
O3 P1 . 1.4721(18) ?
O4 H4 . 0.8200 ?

loop_
_geom_hbond_atom_site_label_D
_geom_hbond_atom_site_label_H
_geom_hbond_atom_site_label_A
_geom_hbond_site_symmetry_A
_geom_hbond_distance_DH
_geom_hbond_distance_HA
_geom_hbond_distance_DA
_geom_hbond_angle_DHA
O4 H4 O3 2_545 0.82 1.89 2.705(3) 172

loop_
_geom_torsion_atom_site_label_1
_geom_torsion_atom_site_label_2
_geom_torsion_atom_site_label_3
_geom_torsion_atom_site_label_4
_geom_torsion_site_symmetry_1
_geom_torsion_site_symmetry_2
_geom_torsion_site_symmetry_3
_geom_torsion_site_symmetry_4
_geom_torsion
_geom_torsion_publ_flag
C5 C3 C4 O1 . . . . -57.7(3) ?
C1 C3 C4 O1 . . . . 64.7(3) ?
C2 C3 C4 O1 . . . . -173.9(2) ?
C4 C3 C5 O2 . . . . 58.9(2) ?
C1 C3 C5 O2 . . . . -63.5(2) ?
C2 C3 C5 O2 . . . . 175.7(2) ?
O4 C6 C7 C12 . . . . -151.46(19) ?
P1 C6 C7 C12 . . . . 88.3(2) ?
O4 C6 C7 C8 . . . . 27.3(3) ?
P1 C6 C7 C8 . . . . -92.9(2) ?
C12 C7 C8 C9 . . . . 0.5(3) ?
C6 C7 C8 C9 . . . . -178.2(2) ?
C7 C8 C9 C10 . . . . -0.3(4) ?
C8 C9 C10 C11 . . . . -0.4(5) ?
C8 C9 C10 Cl1 . . . . 179.8(2) ?
C9 C10 C11 C12 . . . . 0.8(4) ?
Cl1 C10 C11 C12 . . . . -179.3(2) ?
C10 C11 C12 C7 . . . . -0.6(4) ?
C8 C7 C12 C11 . . . . -0.1(3) ?
C6 C7 C12 C11 . . . . 178.7(2) ?
C3 C4 O1 P1 . . . . 54.0(2) ?
C3 C5 O2 P1 . . . . -56.2(2) ?
C4 O1 P1 O3 . . . . 80.51(18) ?
C4 O1 P1 O2 . . . . -45.05(18) ?
C4 O1 P1 C6 . . . . -154.86(16) ?
C5 O2 P1 O3 . . . . -79.99(18) ?
C5 O2 P1 O1 . . . . 45.86(17) ?
C5 O2 P1 C6 . . . . 156.25(16) ?
O4 C6 P1 O3 . . . . 56.16(18) ?
C7 C6 P1 O3 . . . . -179.45(15) ?
O4 C6 P1 O1 . . . . -69.01(15) ?
C7 C6 P1 O1 . . . . 55.38(17) ?
O4 C6 P1 O2 . . . . -179.83(14) ?
C7 C6 P1 O2 . . . . -55.44(17) ?

loop_
_cod_related_entry_id
_cod_related_entry_database
_cod_related_entry_code
1 ChemSpider 10283854
